data_7061330
loop_
_publ_author_name
'Podjed, Nina'
'Modec, Barbara'
'Cl\'erac, Rodolphe'
'Rouzi\`eres, Mathieu'
'Alcaide, Mar\'ia M.'
'L\'opez-Serrano, Joaqu\'in'

_publ_section_title
;
 Structural diversity and magnetic properties of copper(ii) quinaldinate
 compounds with amino alcohols
;
_journal_issue 15
_journal_name_full 'New Journal of Chemistry'
_journal_page_first 6899
_journal_page_last 6920
_journal_paper_doi 10.1039/D2NJ00296E
_journal_volume 46
_journal_year 2022
_chemical_formula_moiety 'C16 H36 As2 N4 Pb'
_chemical_formula_sum 'C16 H36 As2 N4 Pb'
_chemical_formula_weight 641.52
_chemical_properties_physical Air-sensitive,Moisture-sensitive,Light-sensitive
_space_group_crystal_system orthorhombic
_space_group_IT_number 62
_space_group_name_Hall '-P 2ac 2n'
_space_group_name_H-M_alt 'P n m a'
_atom_sites_solution_hydrogens geom
_atom_sites_solution_primary dual
_audit_block_doi 10.5517/ccdc.csd.cc28jnxd
_audit_creation_date 2020-11-02
_audit_creation_method
;
Olex2 1.2
(compiled 2018.05.29 svn.r3508 for OlexSys, GUI svn.r5506)
;
_audit_update_record
;
2021-08-04 deposited with the CCDC.	2022-03-01 downloaded from the CCDC.
;
_cell_angle_alpha 90
_cell_angle_beta 90
_cell_angle_gamma 90
_cell_formula_units_Z 4
_cell_length_a 18.684(2)
_cell_length_b 11.9988(14)
_cell_length_c 10.0984(10)
_cell_measurement_reflns_used 9946
_cell_measurement_temperature 100.0
_cell_measurement_theta_max 27.17
_cell_measurement_theta_min 2.97
_cell_volume 2263.9(4)
_computing_cell_refinement 'SAINT V8.38A (?, 2016)'
_computing_data_reduction 'SAINT V8.38A (?, 2016)'
_computing_molecular_graphics 'Olex2 (Dolomanov et al., 2009)'
_computing_publication_material 'Olex2 (Dolomanov et al., 2009)'
_computing_structure_refinement 'ShelXL (Sheldrick, 2015)'
_computing_structure_solution 'ShelXT (Sheldrick, 2015)'
_diffrn_ambient_temperature 100.0
_diffrn_detector 'CCD area detector'
_diffrn_detector_area_resol_mean 7.9
_diffrn_detector_type 'Bruker PHOTON II'
_diffrn_measured_fraction_theta_full 0.997
_diffrn_measured_fraction_theta_max 0.997
_diffrn_measurement_device 'three-circle diffractometer'
_diffrn_measurement_device_type 'Bruker D8 Quest'
_diffrn_measurement_method '\w scans'
_diffrn_radiation_monochromator graphite
_diffrn_radiation_probe x-ray
_diffrn_radiation_type MoK\a
_diffrn_radiation_wavelength 0.71073
_diffrn_reflns_av_R_equivalents 0.0631
_diffrn_reflns_av_unetI/netI 0.0338
_diffrn_reflns_Laue_measured_fraction_full 0.997
_diffrn_reflns_Laue_measured_fraction_max 0.997
_diffrn_reflns_limit_h_max 22
_diffrn_reflns_limit_h_min -22
_diffrn_reflns_limit_k_max 14
_diffrn_reflns_limit_k_min -14
_diffrn_reflns_limit_l_max 11
_diffrn_reflns_limit_l_min -12
_diffrn_reflns_number 19521
_diffrn_reflns_point_group_measured_fraction_full 0.997
_diffrn_reflns_point_group_measured_fraction_max 0.997
_diffrn_reflns_theta_full 25.242
_diffrn_reflns_theta_max 25.495
_diffrn_reflns_theta_min 2.763
_diffrn_source 'sealed X-ray tube'
_diffrn_source_target Mo
_diffrn_standards_number 0
_exptl_absorpt_coefficient_mu 10.358
_exptl_absorpt_correction_T_max 0.0943
_exptl_absorpt_correction_T_min 0.0285
_exptl_absorpt_correction_type multi-scan
_exptl_absorpt_process_details
'SADABS-2016/2 (Bruker,2016/2) was used for absorption correction. wR2(int) was 0.1382 before and 0.0590 after correction. The Ratio of minimum to maximum transmission is 0.4123. The \l/2 correction factor is Not present.'
_exptl_crystal_colour yellow
_exptl_crystal_colour_primary yellow
_exptl_crystal_density_diffrn 1.882
_exptl_crystal_description block
_exptl_crystal_F_000 1232
_exptl_crystal_size_max 0.382
_exptl_crystal_size_mid 0.211
_exptl_crystal_size_min 0.167
_refine_diff_density_max 1.646
_refine_diff_density_min -2.344
_refine_diff_density_rms 0.194
_refine_ls_extinction_coef 0.0014(2)
_refine_ls_extinction_expression Fc^*^=kFc[1+0.001xFc^2^\l^3^/sin(2\q)]^-1/4^
_refine_ls_extinction_method 'SHELXL-2018/3 (Sheldrick 2018)'
_refine_ls_goodness_of_fit_ref 1.071
_refine_ls_hydrogen_treatment constr
_refine_ls_matrix_type full
_refine_ls_number_parameters 121
_refine_ls_number_reflns 2217
_refine_ls_number_restraints 0
_refine_ls_restrained_S_all 1.071
_refine_ls_R_factor_all 0.0363
_refine_ls_R_factor_gt 0.0316
_refine_ls_shift/su_max 0.001
_refine_ls_shift/su_mean 0.000
_refine_ls_structure_factor_coef Fsqd
_refine_ls_weighting_details 'w=1/[\s^2^(Fo^2^)+(0.0545P)^2^] where P=(Fo^2^+2Fc^2^)/3'
_refine_ls_weighting_scheme calc
_refine_ls_wR_factor_gt 0.0776
_refine_ls_wR_factor_ref 0.0794
_reflns_Friedel_coverage 0.000
_reflns_number_gt 2010
_reflns_number_total 2217
_reflns_threshold_expression 'I > 2\s(I)'
_cod_data_source_file d2nj00296e2.cif
_cod_data_source_block compound-10
_cod_depositor_comments 'Adding full bibliography for 7061330--7061353.cif.'
_cod_database_code 7061330
_shelx_shelxl_version_number 2018/3
_shelx_space_group_comment
;
The symmetry employed for this shelxl refinement is uniquely defined
by the following loop, which should always be used as a source of
symmetry information in preference to the above space-group names.
They are only intended as comments.
;
_olex2_refinement_description
;
1. Fixed Uiso
 At 1.5 times of:
  All C(H,H,H) groups
2. Others
 Fixed Sof: H2B(0.5) H2C(0.5) H6B(0.5) H6C(0.5)
3.a Me refined with riding coordinates:
 C2(H2A,H2B,H2C), C6(H6A,H6B,H6C)
3.b Idealised Me refined as rotating group:
 C8(H8A,H8B,H8C), C9(H9A,H9B,H9C), C5(H5A,H5B,H5C), C3(H3A,H3B,H3C), C10(H10A,
 H10B,H10C)
;
_olex2_submission_special_instructions 'No special instructions were received'

loop_
_space_group_symop_operation_xyz
'x, y, z'
'-x+1/2, -y, z+1/2'
'-x, y+1/2, -z'
'x+1/2, -y+1/2, -z+1/2'
'-x, -y, -z'
'x-1/2, y, -z-1/2'
'x, -y-1/2, z'
'-x-1/2, y-1/2, z-1/2'

loop_
_atom_site_label
_atom_site_type_symbol
_atom_site_fract_x
_atom_site_fract_y
_atom_site_fract_z
_atom_site_U_iso_or_equiv
_atom_site_adp_type
_atom_site_occupancy
_atom_site_site_symmetry_order
_atom_site_calc_flag
_atom_site_refinement_flags_posn
_atom_site_refinement_flags_adp
_atom_site_refinement_flags_occupancy
_atom_site_disorder_assembly
_atom_site_disorder_group
Pb1 Pb 0.34215(2) 0.250000 0.18732(2) 0.02065(13) Uani 1 2 d S T P . .
As1 As 0.45000(2) 0.37178(3) 0.39183(4) 0.01522(15) Uani 1 1 d . . . . .
N1 N 0.4457(3) 0.250000 0.5066(5) 0.0156(11) Uani 1 2 d S T P . .
N3 N 0.3585(2) 0.3886(3) 0.3332(4) 0.0208(8) Uani 1 1 d . . . . .
N2 N 0.4657(3) 0.250000 0.2678(5) 0.0170(11) Uani 1 2 d S T P . .
C1 C 0.4118(3) 0.250000 0.6394(6) 0.0165(12) Uani 1 2 d S T P . .
C8 C 0.3450(3) 0.5585(5) 0.1951(5) 0.0278(12) Uani 1 1 d . . . . .
H8A H 0.396812 0.570827 0.195376 0.042 Uiso 1 1 calc GR . . . .
H8B H 0.320218 0.630374 0.190397 0.042 Uiso 1 1 calc GR . . . .
H8C H 0.331866 0.513055 0.118160 0.042 Uiso 1 1 calc GR . . . .
C7 C 0.3230(3) 0.4974(4) 0.3229(4) 0.0186(10) Uani 1 1 d . . . . .
C2 C 0.3298(3) 0.250000 0.6304(7) 0.0206(14) Uani 1 2 d S T P . .
H2A H 0.309444 0.250000 0.719780 0.031 Uiso 0.5 1 calc RS T P A -1
H2B H 0.313860 0.316687 0.582781 0.031 Uiso 0.5 1 calc R . . A -1
H2C H 0.313860 0.183313 0.582781 0.031 Uiso 0.5 1 calc R . . A -1
C6 C 0.5972(3) 0.250000 0.2556(7) 0.0303(16) Uani 1 2 d S T P . .
H6A H 0.637919 0.250000 0.194506 0.045 Uiso 0.5 1 calc RS T P B -1
H6B H 0.599144 0.316687 0.311505 0.045 Uiso 0.5 1 calc R . . B -1
H6C H 0.599144 0.183313 0.311505 0.045 Uiso 0.5 1 calc R . . B -1
C4 C 0.5282(4) 0.250000 0.1774(6) 0.0216(14) Uani 1 2 d S T P . .
C9 C 0.2421(3) 0.4741(5) 0.3192(5) 0.0297(12) Uani 1 1 d . . . . .
H9A H 0.230904 0.427047 0.242600 0.045 Uiso 1 1 calc GR . . . .
H9B H 0.215970 0.544654 0.312051 0.045 Uiso 1 1 calc GR . . . .
H9C H 0.227788 0.435608 0.400642 0.045 Uiso 1 1 calc GR . . . .
C5 C 0.5240(3) 0.1460(4) 0.0910(5) 0.0320(12) Uani 1 1 d . . . . .
H5A H 0.525284 0.079465 0.147262 0.048 Uiso 1 1 calc GR . . . .
H5B H 0.564769 0.144655 0.029886 0.048 Uiso 1 1 calc GR . . . .
H5C H 0.479313 0.146936 0.040246 0.048 Uiso 1 1 calc GR . . . .
C3 C 0.4366(3) 0.3539(4) 0.7140(5) 0.0248(10) Uani 1 1 d . . . . .
H3A H 0.489011 0.354873 0.718183 0.037 Uiso 1 1 calc GR . . . .
H3B H 0.417025 0.352821 0.804026 0.037 Uiso 1 1 calc GR . . . .
H3C H 0.419679 0.420633 0.667652 0.037 Uiso 1 1 calc GR . . . .
C10 C 0.3408(3) 0.5721(5) 0.4418(5) 0.0311(12) Uani 1 1 d . . . . .
H10A H 0.329384 0.532570 0.524084 0.047 Uiso 1 1 calc GR . . . .
H10B H 0.312428 0.640748 0.436859 0.047 Uiso 1 1 calc GR . . . .
H10C H 0.391819 0.590788 0.440511 0.047 Uiso 1 1 calc GR . . . .

loop_
_atom_site_aniso_label
_atom_site_aniso_U_11
_atom_site_aniso_U_22
_atom_site_aniso_U_33
_atom_site_aniso_U_23
_atom_site_aniso_U_13
_atom_site_aniso_U_12
Pb1 0.0257(2) 0.01464(17) 0.02158(18) 0.000 -0.00721(9) 0.000
As1 0.0181(3) 0.0098(2) 0.0178(2) 0.00052(15) 0.00002(16) -0.00091(17)
N1 0.017(3) 0.013(2) 0.017(2) 0.000 -0.003(2) 0.000
N3 0.021(2) 0.014(2) 0.028(2) -0.0015(15) -0.0064(16) 0.0042(17)
N2 0.018(3) 0.019(3) 0.014(2) 0.000 0.001(2) 0.000
C1 0.021(3) 0.014(3) 0.015(3) 0.000 -0.001(2) 0.000
C8 0.025(3) 0.025(3) 0.033(3) 0.010(2) -0.0015(19) 0.000(2)
C7 0.022(2) 0.009(2) 0.026(2) 0.0014(16) -0.0004(18) 0.003(2)
C2 0.019(3) 0.018(3) 0.025(3) 0.000 0.001(3) 0.000
C6 0.022(4) 0.032(4) 0.036(4) 0.000 0.005(3) 0.000
C4 0.025(4) 0.018(3) 0.022(3) 0.000 0.006(3) 0.000
C9 0.024(3) 0.025(3) 0.041(3) 0.004(2) 0.002(2) 0.008(2)
C5 0.039(3) 0.028(3) 0.029(2) -0.008(2) 0.013(2) 0.004(2)
C3 0.026(3) 0.024(3) 0.024(2) -0.006(2) 0.000(2) -0.005(2)
C10 0.037(3) 0.019(2) 0.037(3) -0.008(2) -0.004(2) 0.009(2)

loop_
_atom_type_symbol
_atom_type_description
_atom_type_scat_dispersion_real
_atom_type_scat_dispersion_imag
_atom_type_scat_source
C C 0.0033 0.0016 'International Tables Vol C Tables 4.2.6.8 and 6.1.1.4'
H H 0.0000 0.0000 'International Tables Vol C Tables 4.2.6.8 and 6.1.1.4'
As As 0.0499 2.0058 'International Tables Vol C Tables 4.2.6.8 and 6.1.1.4'
N N 0.0061 0.0033 'International Tables Vol C Tables 4.2.6.8 and 6.1.1.4'
Pb Pb -3.3944 10.1111 'International Tables Vol C Tables 4.2.6.8 and 6.1.1.4'

loop_
_citation_id
_citation_doi
_citation_year
1 10.1002/ejic.202100832 2021

loop_
_geom_angle_atom_site_label_1
_geom_angle_atom_site_label_2
_geom_angle_atom_site_label_3
_geom_angle
_geom_angle_site_symmetry_1
_geom_angle_site_symmetry_3
_geom_angle_publ_flag
N3 Pb1 N3 95.7(2) . 7_565 ?
N3 Pb1 N2 69.69(12) 7_565 . ?
N3 Pb1 N2 69.69(12) . . ?
N1 As1 N2 79.53(16) . . ?
N3 As1 N1 104.4(2) . . ?
N3 As1 N2 90.8(2) . . ?
As1 N1 As1 103.0(2) 7_565 . ?
C1 N1 As1 125.44(16) . . ?
C1 N1 As1 125.44(16) . 7_565 ?
As1 N3 Pb1 105.07(18) . . ?
C7 N3 Pb1 123.4(3) . . ?
C7 N3 As1 123.1(3) . . ?
As1 N2 Pb1 94.12(17) . . ?
As1 N2 Pb1 94.12(17) 7_565 . ?
As1 N2 As1 97.3(2) . 7_565 ?
C4 N2 Pb1 122.6(4) . . ?
C4 N2 As1 121.0(2) . 7_565 ?
C4 N2 As1 121.0(2) . . ?
N1 C1 C2 111.8(5) . . ?
N1 C1 C3 108.5(3) . 7_565 ?
N1 C1 C3 108.5(3) . . ?
C3 C1 C2 109.4(4) . . ?
C3 C1 C2 109.4(4) 7_565 . ?
C3 C1 C3 109.3(5) 7_565 . ?
N3 C7 C8 111.2(4) . . ?
N3 C7 C9 106.5(4) . . ?
N3 C7 C10 111.5(4) . . ?
C9 C7 C8 109.2(4) . . ?
C10 C7 C8 108.7(4) . . ?
C10 C7 C9 109.8(4) . . ?
N2 C4 C6 110.5(5) . . ?
N2 C4 C5 108.2(4) . . ?
N2 C4 C5 108.2(4) . 7_565 ?
C6 C4 C5 110.1(4) . 7_565 ?
C6 C4 C5 110.1(4) . . ?
C5 C4 C5 109.9(5) 7_565 . ?

loop_
_geom_bond_atom_site_label_1
_geom_bond_atom_site_label_2
_geom_bond_distance
_geom_bond_site_symmetry_2
_geom_bond_publ_flag
Pb1 N3 2.242(4) . ?
Pb1 N3 2.242(4) 7_565 ?
Pb1 N2 2.447(5) . ?
As1 N1 1.867(3) . ?
As1 N3 1.820(4) . ?
As1 N2 1.947(3) . ?
N1 C1 1.483(7) . ?
N3 C7 1.469(6) . ?
N2 C4 1.483(8) . ?
C1 C2 1.535(9) . ?
C1 C3 1.528(6) . ?
C1 C3 1.528(6) 7_565 ?
C8 C7 1.540(6) . ?
C7 C9 1.538(7) . ?
C7 C10 1.535(7) . ?
C6 C4 1.511(9) . ?
C4 C5 1.525(5) . ?
C4 C5 1.525(5) 7_565 ?
